data_4027101
loop_
_publ_author_name
'Shin-ichiro Kato'
'Satoru Shimizu'
'Hiroaki Taguchi'
'Atsushi Kobayashi'
'Seiji Tobita'
'Yosuke Nakamura'

_publ_section_title
;
 Synthesis and Electronic, Photophysical, and Electrochemical Properties
 of a Series of Thienylcarbazoles
;
_journal_name_full 'Journal of Organic Chemistry'
_journal_page_first 3222
_journal_page_last 3232
_journal_paper_doi 10.1021/jo202625p
_journal_volume 77
_journal_year 2012
_chemical_formula_sum 'C30 H21 N S4'
_chemical_formula_weight 523.72
_chemical_name_systematic
; 
 ? 
;
_space_group_IT_number 19
_symmetry_cell_setting orthorhombic
_symmetry_space_group_name_Hall 'P 2ac 2ab'
_symmetry_space_group_name_H-M 'P 21 21 21'
_atom_sites_solution_hydrogens geom
_atom_sites_solution_primary direct
_atom_sites_solution_secondary difmap
_audit_creation_method SHELXL-97
_cell_angle_alpha 90.00
_cell_angle_beta 90.00
_cell_angle_gamma 90.00
_cell_formula_units_Z 12
_cell_length_a 9.7746(5)
_cell_length_b 26.4346(16)
_cell_length_c 28.6784(19)
_cell_measurement_temperature 153(2)
_cell_volume 7410.1(8)
_computing_structure_refinement 'SHELXL-97 (Sheldrick, 1997)'
_computing_structure_solution 'SHELXS-97 (Sheldrick, 1990)'
_diffrn_ambient_temperature 153(2)
_diffrn_detector_area_resol_mean 10.00
_diffrn_measured_fraction_theta_full 0.988
_diffrn_measured_fraction_theta_max 0.988
_diffrn_measurement_device_type 'Rigaku Crestal Clear'
_diffrn_measurement_method \w
_diffrn_radiation_monochromator graphite
_diffrn_radiation_source 'fine-focus sealed tube'
_diffrn_radiation_type MoK\a
_diffrn_radiation_wavelength 0.71070
_diffrn_reflns_av_R_equivalents 0.0538
_diffrn_reflns_av_sigmaI/netI 0.0675
_diffrn_reflns_limit_h_max 11
_diffrn_reflns_limit_h_min -11
_diffrn_reflns_limit_k_max 31
_diffrn_reflns_limit_k_min -29
_diffrn_reflns_limit_l_max 34
_diffrn_reflns_limit_l_min -34
_diffrn_reflns_number 34066
_diffrn_reflns_theta_full 25.00
_diffrn_reflns_theta_max 25.00
_diffrn_reflns_theta_min 5.10
_exptl_absorpt_coefficient_mu 0.406
_exptl_absorpt_correction_T_max 0.9605
_exptl_absorpt_correction_T_min 0.8880
_exptl_absorpt_correction_type multi-scan
_exptl_absorpt_process_details
;
    Higashi, T. (1995). Program for Absorption Correction.
    Rigaku Corporation, Tokyo, Japan.
;
_exptl_crystal_density_diffrn 1.408
_exptl_crystal_F_000 3264
_exptl_crystal_size_max 0.30
_exptl_crystal_size_mid 0.20
_exptl_crystal_size_min 0.10
_refine_diff_density_max 0.225
_refine_diff_density_min -0.289
_refine_diff_density_rms 0.055
_refine_ls_abs_structure_details 'Flack H D (1983), Acta Cryst. A39, 876-881'
_refine_ls_abs_structure_Flack 0.07(6)
_refine_ls_extinction_method none
_refine_ls_goodness_of_fit_ref 1.181
_refine_ls_hydrogen_treatment none
_refine_ls_matrix_type full
_refine_ls_number_parameters 952
_refine_ls_number_reflns 12927
_refine_ls_number_restraints 0
_refine_ls_restrained_S_all 1.181
_refine_ls_R_factor_all 0.0640
_refine_ls_R_factor_gt 0.0589
_refine_ls_shift/su_max 0.001
_refine_ls_shift/su_mean 0.000
_refine_ls_structure_factor_coef Fsqd
_refine_ls_weighting_details 'calc w=1/[\s^2^(Fo^2^)+(0.0159P)^2^+5.7565P] where P=(Fo^2^+2Fc^2^)/3'
_refine_ls_weighting_scheme calc
_refine_ls_wR_factor_gt 0.1083
_refine_ls_wR_factor_ref 0.1101
_reflns_number_gt 12220
_reflns_number_total 12927
_reflns_threshold_expression >2sigma(I)
_cod_data_source_file jo202625p_si_002.cif
_cod_data_source_block crystalclear
_cod_database_code 4027101

loop_
_symmetry_equiv_pos_as_xyz
'x, y, z'
'-x+1/2, -y, z+1/2'
'x+1/2, -y+1/2, -z'
'-x, y+1/2, -z+1/2'

loop_
_atom_site_label
_atom_site_type_symbol
_atom_site_fract_x
_atom_site_fract_y
_atom_site_fract_z
_atom_site_U_iso_or_equiv
_atom_site_adp_type
_atom_site_occupancy
_atom_site_symmetry_multiplicity
_atom_site_calc_flag
_atom_site_refinement_flags
_atom_site_disorder_assembly
_atom_site_disorder_group
N1 N -0.0455(4) 0.46881(15) 0.41837(13) 0.0356(9) Uani 1 1 d . . .
C1 C -0.0712(4) 0.51326(17) 0.44249(15) 0.0295(10) Uani 1 1 d . . .
C2 C 0.0069(5) 0.53757(18) 0.47582(16) 0.0374(11) Uani 1 1 d . . .
H1 H 0.0895 0.5232 0.4871 0.045 Uiso 1 1 calc R . .
C3 C -0.0399(5) 0.58378(19) 0.49212(16) 0.0372(11) Uani 1 1 d . . .
H2 H 0.0133 0.6013 0.5147 0.045 Uiso 1 1 calc R . .
C4 C -0.1633(4) 0.60602(17) 0.47671(16) 0.0328(10) Uani 1 1 d . . .
C5 C -0.2423(4) 0.57997(17) 0.44387(15) 0.0293(10) Uani 1 1 d . . .
H3 H -0.3270 0.5937 0.4337 0.035 Uiso 1 1 calc R . .
C6 C -0.1971(4) 0.53434(17) 0.42630(15) 0.0301(10) Uani 1 1 d . . .
C7 C -0.2461(4) 0.50084(17) 0.38980(15) 0.0288(10) Uani 1 1 d . . .
C8 C -0.3575(4) 0.50150(17) 0.35870(15) 0.0322(10) Uani 1 1 d . . .
H4 H -0.4250 0.5272 0.3612 0.039 Uiso 1 1 calc R . .
C9 C -0.3689(4) 0.46451(16) 0.32423(16) 0.0304(10) Uani 1 1 d . . .
C10 C -0.2679(5) 0.42659(17) 0.32138(18) 0.0375(11) Uani 1 1 d . . .
H5 H -0.2756 0.4016 0.2977 0.045 Uiso 1 1 calc R . .
C11 C -0.1574(5) 0.42439(19) 0.35192(18) 0.0387(12) Uani 1 1 d . . .
H6 H -0.0910 0.3982 0.3497 0.046 Uiso 1 1 calc R . .
C12 C -0.1477(4) 0.46188(17) 0.38571(15) 0.0300(10) Uani 1 1 d . . .
C13 C 0.0804(5) 0.43898(19) 0.42114(18) 0.0411(12) Uani 1 1 d . . .
H7 H 0.0590 0.4028 0.4158 0.049 Uiso 1 1 calc R . .
H8 H 0.1203 0.4423 0.4527 0.049 Uiso 1 1 calc R . .
C14 C 0.1835(5) 0.4567(2) 0.38515(18) 0.0444(13) Uani 1 1 d . . .
H9 H 0.1438 0.4535 0.3539 0.067 Uiso 1 1 calc R . .
H10 H 0.2662 0.4359 0.3872 0.067 Uiso 1 1 calc R . .
H11 H 0.2070 0.4921 0.3911 0.067 Uiso 1 1 calc R . .
C15 C -0.4852(4) 0.46295(16) 0.29177(16) 0.0293(10) Uani 1 1 d . . .
S1 S -0.61892(12) 0.50559(4) 0.29397(4) 0.0314(3) Uani 1 1 d . . .
C16 C -0.7092(4) 0.47459(15) 0.25065(15) 0.0264(9) Uani 1 1 d . A .
C17 C -0.6367(5) 0.43451(18) 0.23455(17) 0.0384(11) Uani 1 1 d . . .
H12 H -0.6676 0.4131 0.2101 0.046 Uiso 1 1 calc R . .
C18 C -0.5113(5) 0.42785(18) 0.25759(17) 0.0391(11) Uani 1 1 d . . .
H13 H -0.4496 0.4013 0.2502 0.047 Uiso 1 1 calc R . .
C19 C -0.8458(4) 0.48965(16) 0.23623(16) 0.0318(10) Uani 1 1 d . . .
S2A S -0.9054(2) 0.47614(7) 0.18407(6) 0.0424(6) Uani 0.592(5) 1 d P A 1
C22B C -0.9580(2) 0.51605(9) 0.26859(9) 0.0473(8) Uani 0.592(5) 1 d P A 1
H67 H -0.9510 0.5273 0.3000 0.057 Uiso 0.592(5) 1 calc PR A 1
C20 C -1.0574(6) 0.4975(2) 0.1932(2) 0.0559(16) Uani 1 1 d . . .
H14 H -1.1277 0.4958 0.1704 0.067 Uiso 0.592(5) 1 calc PR A 1
H15 H -1.1277 0.4958 0.1704 0.067 Uiso 0.408(5) 1 calc PR A 2
C21 C -1.0774(6) 0.5182(2) 0.2358(3) 0.0643(17) Uani 1 1 d . A .
H16 H -1.1621 0.5331 0.2444 0.077 Uiso 0.592(5) 1 calc PR A 1
H17 H -1.1621 0.5331 0.2444 0.077 Uiso 0.408(5) 1 calc PR A 2
S2B S -0.9580(2) 0.51605(9) 0.26859(9) 0.0473(8) Uani 0.408(5) 1 d P A 2
C22A C -0.9054(2) 0.47614(7) 0.18407(6) 0.0424(6) Uani 0.408(5) 1 d P A 2
H68 H -0.8642 0.4609 0.1576 0.051 Uiso 0.408(5) 1 calc PR A 2
C23 C -0.1998(4) 0.65764(18) 0.49095(16) 0.0325(10) Uani 1 1 d . . .
S3 S -0.11418(11) 0.68815(5) 0.53607(4) 0.0342(3) Uani 1 1 d . . .
C24 C -0.2015(5) 0.74444(18) 0.52685(16) 0.0349(11) Uani 1 1 d . . .
C25 C -0.2932(5) 0.7384(2) 0.49156(18) 0.0451(13) Uani 1 1 d . . .
H18 H -0.3520 0.7647 0.4812 0.054 Uiso 1 1 calc R . .
C26 C -0.2931(5) 0.68945(19) 0.47175(17) 0.0406(12) Uani 1 1 d . . .
H19 H -0.3529 0.6797 0.4472 0.049 Uiso 1 1 calc R . .
C27 C -0.1695(5) 0.78963(17) 0.55375(17) 0.0360(11) Uani 1 1 d . . .
S4 S -0.20280(16) 0.84809(6) 0.53154(5) 0.0553(4) Uani 1 1 d . . .
C28 C -0.1414(5) 0.8780(2) 0.5791(2) 0.0519(14) Uani 1 1 d . . .
H20 H -0.1390 0.9137 0.5828 0.062 Uiso 1 1 calc R . .
C29 C -0.0957(6) 0.8443(2) 0.61148(19) 0.0524(14) Uani 1 1 d . . .
H21 H -0.0566 0.8547 0.6402 0.063 Uiso 1 1 calc R . .
C30 C -0.1107(4) 0.79296(17) 0.59925(16) 0.0307(10) Uani 1 1 d . . .
H22 H -0.0857 0.7650 0.6183 0.037 Uiso 1 1 calc R . .
N2 N 0.4104(4) 0.68731(13) 0.61496(13) 0.0290(8) Uani 1 1 d . . .
C31 C 0.2793(4) 0.69093(16) 0.63319(14) 0.0263(9) Uani 1 1 d . . .
C32 C 0.2219(4) 0.72869(16) 0.66043(16) 0.0302(10) Uani 1 1 d . . .
H23 H 0.2721 0.7583 0.6682 0.036 Uiso 1 1 calc R . .
C33 C 0.0887(5) 0.72185(16) 0.67593(15) 0.0297(10) Uani 1 1 d . . .
H24 H 0.0484 0.7472 0.6950 0.036 Uiso 1 1 calc R . .
C34 C 0.0106(4) 0.67860(16) 0.66447(15) 0.0268(9) Uani 1 1 d . . .
C35 C 0.0695(4) 0.64164(16) 0.63610(14) 0.0258(9) Uani 1 1 d . . .
H25 H 0.0183 0.6126 0.6275 0.031 Uiso 1 1 calc R . .
C36 C 0.2032(4) 0.64750(15) 0.62056(14) 0.0251(9) Uani 1 1 d . . .
C37 C 0.2946(4) 0.61578(15) 0.59387(14) 0.0245(9) Uani 1 1 d . . .
C38 C 0.2820(4) 0.56802(16) 0.57349(14) 0.0261(9) Uani 1 1 d . . .
H26 H 0.1978 0.5501 0.5752 0.031 Uiso 1 1 calc R . .
C39 C 0.3940(4) 0.54679(15) 0.55056(14) 0.0262(9) Uani 1 1 d . . .
C40 C 0.5167(4) 0.57427(16) 0.54709(15) 0.0304(10) Uani 1 1 d . . .
H27 H 0.5916 0.5597 0.5308 0.036 Uiso 1 1 calc R . .
C41 C 0.5321(4) 0.62162(17) 0.56651(15) 0.0305(10) Uani 1 1 d . . .
H28 H 0.6152 0.6399 0.5633 0.037 Uiso 1 1 calc R . .
C42 C 0.4214(4) 0.64188(16) 0.59110(15) 0.0279(9) Uani 1 1 d . . .
C43 C 0.5161(5) 0.72618(17) 0.61917(16) 0.0342(11) Uani 1 1 d . . .
H29 H 0.6058 0.7114 0.6108 0.041 Uiso 1 1 calc R . .
H30 H 0.5212 0.7376 0.6520 0.041 Uiso 1 1 calc R . .
C44 C 0.4880(5) 0.77120(18) 0.58814(17) 0.0415(12) Uani 1 1 d . . .
H31 H 0.4806 0.7599 0.5557 0.062 Uiso 1 1 calc R . .
H32 H 0.5631 0.7956 0.5910 0.062 Uiso 1 1 calc R . .
H33 H 0.4021 0.7873 0.5977 0.062 Uiso 1 1 calc R . .
C45 C 0.3798(4) 0.49521(15) 0.53213(14) 0.0251(9) Uani 1 1 d . . .
S5 S 0.46079(12) 0.47575(4) 0.48113(4) 0.0295(2) Uani 1 1 d . . .
C46 C 0.3921(4) 0.41534(15) 0.48535(15) 0.0249(9) Uani 1 1 d . . .
C47 C 0.3120(4) 0.41142(15) 0.52441(15) 0.0280(9) Uani 1 1 d . . .
H34 H 0.2652 0.3813 0.5329 0.034 Uiso 1 1 calc R . .
C48 C 0.3060(4) 0.45627(16) 0.55070(15) 0.0296(10) Uani 1 1 d . . .
H35 H 0.2552 0.4592 0.5788 0.036 Uiso 1 1 calc R . .
C49 C 0.4165(4) 0.37759(15) 0.44947(15) 0.0268(9) Uani 1 1 d . . .
S6 S 0.32151(13) 0.32237(4) 0.45045(4) 0.0373(3) Uani 1 1 d . . .
C50 C 0.4012(5) 0.30000(17) 0.40172(16) 0.0345(10) Uani 1 1 d . . .
H36 H 0.3827 0.2679 0.3882 0.041 Uiso 1 1 calc R . .
C51 C 0.4941(5) 0.33327(17) 0.38442(16) 0.0336(11) Uani 1 1 d . . .
H37 H 0.5468 0.3269 0.3572 0.040 Uiso 1 1 calc R . .
C52 C 0.5048(4) 0.37914(16) 0.41135(15) 0.0283(10) Uani 1 1 d . . .
H38 H 0.5638 0.4066 0.4041 0.034 Uiso 1 1 calc R . .
C53 C -0.1293(4) 0.67144(15) 0.68218(14) 0.0254(9) Uani 1 1 d . . .
S7 S -0.18652(12) 0.70187(4) 0.73225(4) 0.0316(3) Uani 1 1 d . . .
C54 C -0.3429(4) 0.67029(15) 0.73072(15) 0.0261(9) Uani 1 1 d . B .
C55 C -0.3481(4) 0.63886(16) 0.69307(16) 0.0319(10) Uani 1 1 d . . .
H39 H -0.4253 0.6185 0.6859 0.038 Uiso 1 1 calc R . .
C56 C -0.2278(4) 0.63946(16) 0.66560(15) 0.0288(10) Uani 1 1 d . . .
H40 H -0.2165 0.6196 0.6383 0.035 Uiso 1 1 calc R . .
C57 C -0.4444(4) 0.67681(15) 0.76759(16) 0.0277(9) Uani 1 1 d . . .
S8A S -0.59225(16) 0.64413(6) 0.76580(6) 0.0379(5) Uani 0.714(5) 1 d P B 1
C60B C -0.4240(3) 0.70992(11) 0.81217(11) 0.0495(10) Uani 0.714(5) 1 d P B 1
H69 H -0.3496 0.7309 0.8210 0.059 Uiso 0.714(5) 1 calc PR B 1
C58 C -0.6456(5) 0.66675(17) 0.81677(16) 0.0343(11) Uani 1 1 d . . .
H41 H -0.7311 0.6577 0.8301 0.041 Uiso 0.714(5) 1 calc PR B 1
H42 H -0.7311 0.6577 0.8301 0.041 Uiso 0.286(5) 1 calc PR B 2
C59 C -0.5586(5) 0.69879(19) 0.83763(18) 0.0428(12) Uani 1 1 d . B .
H43 H -0.5794 0.7139 0.8668 0.051 Uiso 0.714(5) 1 calc PR B 1
H44 H -0.5794 0.7139 0.8668 0.051 Uiso 0.286(5) 1 calc PR B 2
S8B S -0.4240(3) 0.70992(11) 0.81217(11) 0.0495(10) Uani 0.286(5) 1 d P B 2
C60A C -0.59225(16) 0.64413(6) 0.76580(6) 0.0379(5) Uani 0.286(5) 1 d P B 2
H70 H -0.6308 0.6213 0.7439 0.045 Uiso 0.286(5) 1 calc PR B 2
N3 N 0.4621(3) 0.35398(13) 0.61372(12) 0.0263(8) Uani 1 1 d . . .
C61 C 0.3506(4) 0.35118(15) 0.64331(14) 0.0238(9) Uani 1 1 d . . .
C62 C 0.3154(4) 0.38158(16) 0.68100(15) 0.0285(9) Uani 1 1 d . . .
H45 H 0.3711 0.4093 0.6902 0.034 Uiso 1 1 calc R . .
C63 C 0.1955(4) 0.36988(16) 0.70481(15) 0.0284(9) Uani 1 1 d . . .
H46 H 0.1697 0.3903 0.7306 0.034 Uiso 1 1 calc R . .
C64 C 0.1109(4) 0.32907(15) 0.69228(14) 0.0243(9) Uani 1 1 d . . .
C65 C 0.1495(4) 0.29838(15) 0.65477(14) 0.0235(9) Uani 1 1 d . . .
H47 H 0.0938 0.2706 0.6458 0.028 Uiso 1 1 calc R . .
C66 C 0.2697(4) 0.30861(15) 0.63071(14) 0.0236(9) Uani 1 1 d . . .
C67 C 0.3416(4) 0.28355(14) 0.59309(14) 0.0213(8) Uani 1 1 d . . .
C68 C 0.3173(4) 0.23907(15) 0.56842(14) 0.0248(9) Uani 1 1 d . . .
H48 H 0.2370 0.2198 0.5740 0.030 Uiso 1 1 calc R . .
C69 C 0.4145(4) 0.22311(15) 0.53490(14) 0.0224(9) Uani 1 1 d . . .
C70 C 0.5301(4) 0.25304(16) 0.52667(14) 0.0269(9) Uani 1 1 d . . .
H49 H 0.5943 0.2422 0.5039 0.032 Uiso 1 1 calc R . .
C71 C 0.5550(4) 0.29774(16) 0.55026(14) 0.0256(9) Uani 1 1 d . . .
H50 H 0.6334 0.3177 0.5437 0.031 Uiso 1 1 calc R . .
C72 C 0.4606(4) 0.31231(15) 0.58407(14) 0.0253(9) Uani 1 1 d . . .
C73 C 0.5691(4) 0.39226(16) 0.61601(15) 0.0301(10) Uani 1 1 d . . .
H51 H 0.5276 0.4253 0.6240 0.036 Uiso 1 1 calc R . .
H52 H 0.6127 0.3955 0.5850 0.036 Uiso 1 1 calc R . .
C74 C 0.6768(5) 0.3793(2) 0.65175(18) 0.0425(12) Uani 1 1 d . . .
H53 H 0.6336 0.3751 0.6824 0.064 Uiso 1 1 calc R . .
H54 H 0.7443 0.4067 0.6533 0.064 Uiso 1 1 calc R . .
H55 H 0.7224 0.3477 0.6428 0.064 Uiso 1 1 calc R . .
C75 C 0.3937(4) 0.17435(15) 0.51127(14) 0.0238(9) Uani 1 1 d . . .
S9 S 0.46948(11) 0.16003(4) 0.45823(4) 0.0290(2) Uani 1 1 d . . .
C76 C 0.3981(4) 0.10005(15) 0.45672(14) 0.0242(9) Uani 1 1 d . . .
C77 C 0.3179(5) 0.09252(17) 0.49566(16) 0.0317(10) Uani 1 1 d . . .
H56 H 0.2685 0.0622 0.5013 0.038 Uiso 1 1 calc R . .
C78 C 0.3162(5) 0.13425(16) 0.52635(16) 0.0319(10) Uani 1 1 d . . .
H57 H 0.2662 0.1346 0.5548 0.038 Uiso 1 1 calc R . .
C79 C 0.4239(4) 0.06560(15) 0.41814(15) 0.0272(9) Uani 1 1 d . . .
S10 S 0.33616(13) 0.00924(4) 0.41261(4) 0.0372(3) Uani 1 1 d . . .
C80 C 0.4168(5) -0.00438(17) 0.36084(17) 0.0400(12) Uani 1 1 d . . .
H58 H 0.3998 -0.0339 0.3429 0.048 Uiso 1 1 calc R . .
C81 C 0.5071(5) 0.03184(17) 0.34887(16) 0.0358(11) Uani 1 1 d . . .
H59 H 0.5618 0.0305 0.3215 0.043 Uiso 1 1 calc R . .
C82 C 0.5119(4) 0.07217(17) 0.38135(16) 0.0313(10) Uani 1 1 d . . .
H60 H 0.5699 0.1008 0.3780 0.038 Uiso 1 1 calc R . .
C83 C -0.0216(4) 0.31986(15) 0.71551(14) 0.0239(9) Uani 1 1 d . . .
S11 S -0.09512(11) 0.36468(4) 0.75198(4) 0.0285(2) Uani 1 1 d . . .
C84 C -0.2417(4) 0.32893(15) 0.75964(15) 0.0254(9) Uani 1 1 d . C .
C85 C -0.2325(4) 0.28452(16) 0.73460(15) 0.0271(10) Uani 1 1 d . . .
H61 H -0.3028 0.2597 0.7340 0.033 Uiso 1 1 calc R . .
C86 C -0.1092(4) 0.27966(16) 0.71017(14) 0.0282(9) Uani 1 1 d . . .
H62 H -0.0880 0.2510 0.6915 0.034 Uiso 1 1 calc R . .
C87 C -0.3557(4) 0.34601(16) 0.78821(14) 0.0269(9) Uani 1 1 d . . .
S12A S -0.33149(16) 0.38361(5) 0.83535(5) 0.0395(5) Uani 0.774(6) 1 d P C 1
C90B C -0.5043(3) 0.32995(13) 0.78054(12) 0.0524(12) Uani 0.774(6) 1 d P C 1
H71 H -0.5412 0.3083 0.7573 0.063 Uiso 0.774(6) 1 calc PR C 1
C88 C -0.4972(5) 0.3848(2) 0.84821(19) 0.0476(14) Uani 1 1 d . . .
H63 H -0.5334 0.4032 0.8738 0.057 Uiso 0.774(6) 1 calc PR C 1
H64 H -0.5334 0.4032 0.8738 0.057 Uiso 0.226(6) 1 calc PR C 2
C89 C -0.5763(5) 0.35702(19) 0.81902(18) 0.0434(13) Uani 1 1 d . C .
H65 H -0.6727 0.3549 0.8228 0.052 Uiso 0.774(6) 1 calc PR C 1
H66 H -0.6727 0.3549 0.8228 0.052 Uiso 0.226(6) 1 calc PR C 2
S12B S -0.5043(3) 0.32995(13) 0.78054(12) 0.0524(12) Uani 0.226(6) 1 d P C 2
C90A C -0.33149(16) 0.38361(5) 0.83535(5) 0.0395(5) Uani 0.226(6) 1 d P C 2
H72 H -0.2528 0.3984 0.8492 0.047 Uiso 0.226(6) 1 calc PR C 2

loop_
_atom_site_aniso_label
_atom_site_aniso_U_11
_atom_site_aniso_U_22
_atom_site_aniso_U_33
_atom_site_aniso_U_23
_atom_site_aniso_U_13
_atom_site_aniso_U_12
N1 0.0265(19) 0.044(2) 0.037(2) 0.0095(19) -0.0026(17) 0.0067(18)
C1 0.022(2) 0.038(2) 0.028(2) 0.0138(19) 0.0057(18) 0.000(2)
C2 0.027(2) 0.049(3) 0.036(3) 0.014(2) -0.003(2) 0.003(2)
C3 0.023(2) 0.053(3) 0.036(3) 0.008(2) 0.000(2) -0.005(2)
C4 0.024(2) 0.042(3) 0.032(3) 0.007(2) 0.002(2) 0.000(2)
C5 0.020(2) 0.040(3) 0.028(2) 0.011(2) 0.0002(18) -0.003(2)
C6 0.019(2) 0.037(3) 0.034(3) 0.012(2) 0.0008(18) -0.003(2)
C7 0.025(2) 0.031(2) 0.031(2) 0.0048(19) 0.0006(18) -0.003(2)
C8 0.030(2) 0.033(2) 0.034(3) 0.002(2) -0.0002(19) 0.006(2)
C9 0.026(2) 0.033(2) 0.033(3) 0.0082(19) 0.0057(19) 0.003(2)
C10 0.034(3) 0.032(3) 0.046(3) 0.002(2) 0.002(2) 0.003(2)
C11 0.023(2) 0.043(3) 0.049(3) 0.009(2) 0.008(2) 0.009(2)
C12 0.025(2) 0.037(2) 0.028(2) 0.011(2) 0.0076(18) 0.005(2)
C13 0.033(3) 0.049(3) 0.041(3) 0.015(2) 0.002(2) 0.012(2)
C14 0.028(2) 0.062(3) 0.043(3) 0.010(3) 0.006(2) 0.010(3)
C15 0.023(2) 0.030(2) 0.036(3) 0.0023(19) 0.0073(19) 0.0042(19)
S1 0.0305(6) 0.0306(6) 0.0332(6) -0.0023(5) -0.0007(5) 0.0030(5)
C16 0.027(2) 0.026(2) 0.027(2) 0.0047(18) 0.0046(18) -0.0034(19)
C17 0.041(3) 0.040(3) 0.034(3) -0.002(2) 0.004(2) -0.003(2)
C18 0.033(3) 0.040(3) 0.044(3) -0.011(2) -0.002(2) 0.005(2)
C19 0.032(2) 0.029(2) 0.034(3) 0.0037(19) 0.001(2) -0.009(2)
S2A 0.0502(12) 0.0384(10) 0.0386(11) 0.0016(8) -0.0117(9) -0.0068(9)
C22B 0.0438(14) 0.0481(15) 0.0501(15) 0.0022(11) -0.0046(11) 0.0073(12)
C20 0.055(3) 0.044(3) 0.069(4) 0.019(3) -0.031(3) -0.019(3)
C21 0.051(4) 0.051(4) 0.091(5) 0.012(3) 0.005(3) 0.013(3)
S2B 0.0438(14) 0.0481(15) 0.0501(15) 0.0022(11) -0.0046(11) 0.0073(12)
C22A 0.0502(12) 0.0384(10) 0.0386(11) 0.0016(8) -0.0117(9) -0.0068(9)
C23 0.020(2) 0.047(3) 0.030(2) 0.002(2) -0.0008(19) -0.001(2)
S3 0.0268(6) 0.0440(7) 0.0318(6) 0.0078(5) -0.0044(5) -0.0039(5)
C24 0.025(2) 0.048(3) 0.031(3) 0.003(2) 0.000(2) 0.003(2)
C25 0.037(3) 0.056(3) 0.043(3) -0.006(2) -0.008(2) 0.008(3)
C26 0.033(3) 0.055(3) 0.034(3) -0.005(2) -0.013(2) 0.006(2)
C27 0.028(2) 0.040(3) 0.040(3) 0.000(2) 0.006(2) 0.004(2)
S4 0.0595(9) 0.0551(8) 0.0513(9) 0.0098(7) -0.0021(7) 0.0021(7)
C28 0.046(3) 0.050(3) 0.060(4) -0.008(3) 0.014(3) -0.009(3)
C29 0.040(3) 0.075(4) 0.042(3) -0.001(3) 0.001(3) 0.001(3)
C30 0.024(2) 0.035(2) 0.033(2) 0.000(2) 0.002(2) 0.003(2)
N2 0.0264(18) 0.0302(19) 0.030(2) -0.0044(16) 0.0024(16) -0.0033(17)
C31 0.028(2) 0.029(2) 0.022(2) 0.0005(18) -0.0035(18) -0.0010(19)
C32 0.029(2) 0.028(2) 0.034(3) -0.002(2) 0.001(2) -0.004(2)
C33 0.034(2) 0.029(2) 0.026(2) -0.0059(18) 0.004(2) 0.002(2)
C34 0.024(2) 0.030(2) 0.027(2) 0.0002(18) 0.0033(18) -0.0005(19)
C35 0.029(2) 0.026(2) 0.023(2) 0.0004(17) 0.0029(17) -0.0009(19)
C36 0.028(2) 0.027(2) 0.020(2) 0.0036(17) -0.0006(17) -0.0004(19)
C37 0.027(2) 0.027(2) 0.020(2) 0.0015(17) 0.0021(17) -0.0014(19)
C38 0.024(2) 0.027(2) 0.027(2) 0.0001(18) -0.0002(18) -0.0010(19)
C39 0.027(2) 0.029(2) 0.023(2) -0.0012(17) -0.0005(19) 0.0014(19)
C40 0.026(2) 0.031(2) 0.034(2) -0.0032(19) 0.006(2) 0.0009(19)
C41 0.020(2) 0.039(3) 0.032(2) -0.001(2) 0.0013(19) -0.003(2)
C42 0.030(2) 0.029(2) 0.025(2) -0.0024(18) 0.0017(18) -0.0020(19)
C43 0.032(2) 0.033(2) 0.038(3) 0.000(2) 0.000(2) -0.009(2)
C44 0.042(3) 0.039(3) 0.043(3) 0.004(2) 0.002(2) 0.000(2)
C45 0.025(2) 0.025(2) 0.025(2) 0.0005(17) 0.0042(18) 0.0037(19)
S5 0.0299(6) 0.0286(6) 0.0302(6) -0.0029(5) 0.0068(5) -0.0018(5)
C46 0.019(2) 0.024(2) 0.032(2) -0.0005(18) -0.0016(18) 0.0038(18)
C47 0.029(2) 0.025(2) 0.030(2) 0.0018(18) 0.008(2) 0.0005(19)
C48 0.028(2) 0.035(2) 0.026(2) 0.0023(19) 0.0046(19) 0.005(2)
C49 0.025(2) 0.024(2) 0.032(2) -0.0004(18) -0.0038(19) 0.0068(19)
S6 0.0402(6) 0.0331(6) 0.0387(7) -0.0008(5) -0.0014(6) -0.0035(6)
C50 0.037(2) 0.029(2) 0.038(3) -0.003(2) -0.005(2) 0.004(2)
C51 0.035(2) 0.038(3) 0.028(2) -0.008(2) -0.002(2) 0.008(2)
C52 0.021(2) 0.029(2) 0.035(2) -0.0076(19) -0.0050(19) 0.0064(18)
C53 0.029(2) 0.023(2) 0.024(2) -0.0029(17) 0.0014(18) 0.0052(18)
S7 0.0280(6) 0.0331(6) 0.0338(6) -0.0091(5) 0.0054(5) -0.0044(5)
C54 0.026(2) 0.024(2) 0.028(2) -0.0035(17) -0.0028(18) 0.0012(18)
C55 0.028(2) 0.029(2) 0.039(3) -0.0027(19) -0.0032(19) -0.004(2)
C56 0.026(2) 0.034(2) 0.026(2) -0.0060(19) -0.0010(18) 0.005(2)
C57 0.024(2) 0.023(2) 0.036(2) 0.0001(18) 0.0037(19) -0.0027(19)
S8A 0.0314(8) 0.0400(9) 0.0424(9) -0.0069(7) 0.0074(7) -0.0028(7)
C60B 0.0501(19) 0.0513(18) 0.0472(18) -0.0015(14) 0.0196(14) 0.0089(15)
C58 0.030(2) 0.036(3) 0.037(3) 0.003(2) 0.006(2) 0.002(2)
C59 0.038(3) 0.055(3) 0.036(3) -0.008(2) 0.007(2) 0.004(2)
S8B 0.0501(19) 0.0513(18) 0.0472(18) -0.0015(14) 0.0196(14) 0.0089(15)
C60A 0.0314(8) 0.0400(9) 0.0424(9) -0.0069(7) 0.0074(7) -0.0028(7)
N3 0.0215(17) 0.0252(18) 0.032(2) 0.0005(15) 0.0019(15) -0.0004(16)
C61 0.024(2) 0.024(2) 0.024(2) -0.0001(17) 0.0019(17) -0.0015(18)
C62 0.025(2) 0.028(2) 0.033(2) -0.0012(19) -0.0018(19) -0.0047(19)
C63 0.029(2) 0.032(2) 0.024(2) -0.0037(18) -0.0036(19) -0.001(2)
C64 0.025(2) 0.026(2) 0.022(2) 0.0022(17) -0.0010(18) 0.0020(19)
C65 0.022(2) 0.021(2) 0.028(2) -0.0014(17) 0.0029(17) -0.0028(17)
C66 0.022(2) 0.026(2) 0.023(2) -0.0010(17) 0.0006(17) 0.0020(18)
C67 0.0181(19) 0.023(2) 0.023(2) 0.0008(16) -0.0007(16) 0.0019(17)
C68 0.023(2) 0.026(2) 0.025(2) -0.0022(17) 0.0016(18) 0.0013(19)
C69 0.021(2) 0.024(2) 0.022(2) 0.0031(16) 0.0010(17) 0.0021(17)
C70 0.027(2) 0.033(2) 0.021(2) 0.0041(18) -0.0005(18) 0.000(2)
C71 0.018(2) 0.032(2) 0.027(2) 0.0072(18) 0.0001(17) -0.0049(18)
C72 0.022(2) 0.029(2) 0.025(2) 0.0021(18) -0.0029(18) 0.0010(19)
C73 0.025(2) 0.035(2) 0.030(2) 0.0011(19) -0.0021(19) -0.005(2)
C74 0.028(2) 0.054(3) 0.045(3) 0.012(2) -0.006(2) -0.006(2)
C75 0.021(2) 0.029(2) 0.021(2) 0.0018(17) 0.0008(17) 0.0039(19)
S9 0.0296(6) 0.0303(6) 0.0272(6) -0.0004(4) 0.0083(5) -0.0016(5)
C76 0.022(2) 0.026(2) 0.025(2) 0.0025(17) 0.0038(18) 0.0022(18)
C77 0.029(2) 0.031(2) 0.035(3) 0.0043(19) 0.000(2) 0.003(2)
C78 0.033(2) 0.031(2) 0.032(2) 0.0040(19) 0.008(2) -0.003(2)
C79 0.024(2) 0.026(2) 0.032(2) -0.0028(18) -0.0044(19) 0.0069(18)
S10 0.0398(7) 0.0292(6) 0.0427(7) 0.0005(5) 0.0012(6) -0.0023(5)
C80 0.049(3) 0.029(2) 0.042(3) -0.007(2) -0.003(2) 0.011(2)
C81 0.038(3) 0.034(3) 0.034(3) -0.006(2) 0.003(2) 0.005(2)
C82 0.023(2) 0.031(2) 0.040(3) -0.004(2) 0.005(2) -0.001(2)
C83 0.028(2) 0.025(2) 0.019(2) -0.0014(16) -0.0010(17) 0.0019(19)
S11 0.0294(6) 0.0274(5) 0.0286(6) -0.0058(4) 0.0039(5) -0.0016(5)
C84 0.025(2) 0.024(2) 0.027(2) 0.0041(18) 0.0018(18) -0.0018(18)
C85 0.028(2) 0.029(2) 0.025(2) -0.0062(18) 0.0034(18) -0.0045(19)
C86 0.033(2) 0.029(2) 0.023(2) -0.0021(18) 0.007(2) 0.000(2)
C87 0.030(2) 0.029(2) 0.022(2) 0.0000(18) 0.0058(18) 0.0042(19)
S12A 0.0427(9) 0.0375(9) 0.0382(9) -0.0118(6) 0.0123(7) 0.0001(7)
C90B 0.049(2) 0.058(2) 0.051(2) 0.0092(16) 0.0138(16) 0.0155(17)
C88 0.048(3) 0.047(3) 0.048(3) -0.007(3) 0.019(3) 0.011(3)
C89 0.034(3) 0.049(3) 0.047(3) 0.004(3) 0.015(2) 0.009(2)
S12B 0.049(2) 0.058(2) 0.051(2) 0.0092(16) 0.0138(16) 0.0155(17)
C90A 0.0427(9) 0.0375(9) 0.0382(9) -0.0118(6) 0.0123(7) 0.0001(7)

loop_
_atom_type_symbol
_atom_type_description
_atom_type_scat_dispersion_real
_atom_type_scat_dispersion_imag
_atom_type_scat_source
C C 0.0033 0.0016 'International Tables Vol C Tables 4.2.6.8 and 6.1.1.4'
H H 0.0000 0.0000 'International Tables Vol C Tables 4.2.6.8 and 6.1.1.4'
N N 0.0061 0.0033 'International Tables Vol C Tables 4.2.6.8 and 6.1.1.4'
S S 0.1246 0.1234 'International Tables Vol C Tables 4.2.6.8 and 6.1.1.4'

loop_
_geom_angle_atom_site_label_1
_geom_angle_atom_site_label_2
_geom_angle_atom_site_label_3
_geom_angle
C12 N1 C1 108.7(4)
C12 N1 C13 125.0(4)
C1 N1 C13 125.6(4)
C2 C1 N1 129.7(4)
C2 C1 C6 121.3(4)
N1 C1 C6 108.9(4)
C1 C2 C3 117.4(4)
C1 C2 H1 121.3
C3 C2 H1 121.3
C2 C3 C4 122.9(5)
C2 C3 H2 118.5
C4 C3 H2 118.5
C5 C4 C3 118.5(4)
C5 C4 C23 120.7(4)
C3 C4 C23 120.5(4)
C6 C5 C4 120.0(4)
C6 C5 H3 120.0
C4 C5 H3 120.0
C5 C6 C1 119.9(4)
C5 C6 C7 133.7(4)
C1 C6 C7 106.3(4)
C8 C7 C12 118.9(4)
C8 C7 C6 134.8(4)
C12 C7 C6 106.2(4)
C9 C8 C7 120.2(4)
C9 C8 H4 119.9
C7 C8 H4 119.9
C8 C9 C10 118.9(4)
C8 C9 C15 122.0(4)
C10 C9 C15 119.0(4)
C11 C10 C9 122.5(5)
C11 C10 H5 118.8
C9 C10 H5 118.8
C12 C11 C10 117.5(4)
C12 C11 H6 121.2
C10 C11 H6 121.2
N1 C12 C11 128.1(4)
N1 C12 C7 109.8(4)
C11 C12 C7 122.1(4)
N1 C13 C14 110.8(4)
N1 C13 H7 109.5
C14 C13 H7 109.5
N1 C13 H8 109.5
C14 C13 H8 109.5
H7 C13 H8 108.1
C13 C14 H9 109.5
C13 C14 H10 109.5
H9 C14 H10 109.5
C13 C14 H11 109.5
H9 C14 H11 109.5
H10 C14 H11 109.5
C18 C15 C9 127.9(4)
C18 C15 S1 109.1(3)
C9 C15 S1 122.9(3)
C15 S1 C16 92.9(2)
C17 C16 C19 126.7(4)
C17 C16 S1 110.4(3)
C19 C16 S1 122.9(3)
C16 C17 C18 113.2(4)
C16 C17 H12 123.4
C18 C17 H12 123.4
C15 C18 C17 114.4(4)
C15 C18 H13 122.8
C17 C18 H13 122.8
C16 C19 C22B 125.8(4)
C16 C19 S2A 121.6(4)
C22B C19 S2A 112.4(3)
C20 S2A C19 95.8(3)
C21 C22B C19 100.7(3)
C21 C22B H67 129.6
C19 C22B H67 129.6
C21 C20 S2A 115.0(5)
C21 C20 H14 122.5
S2A C20 H14 122.5
C21 C20 H15 122.5
S2A C20 H15 122.5
H14 C20 H15 0.0
C20 C21 C22B 116.0(5)
C20 C21 H16 122.0
C22B C21 H16 122.0
C20 C21 H17 122.0
C22B C21 H17 122.0
H16 C21 H17 0.0
C26 C23 C4 128.8(4)
C26 C23 S3 109.7(4)
C4 C23 S3 121.4(3)
C24 S3 C23 92.7(2)
C25 C24 C27 129.2(5)
C25 C24 S3 109.6(4)
C27 C24 S3 121.1(3)
C24 C25 C26 114.0(5)
C24 C25 H18 123.0
C26 C25 H18 123.0
C23 C26 C25 113.9(4)
C23 C26 H19 123.1
C25 C26 H19 123.1
C30 C27 C24 128.4(4)
C30 C27 S4 111.3(3)
C24 C27 S4 120.3(4)
C28 S4 C27 93.1(3)
C29 C28 S4 111.3(4)
C29 C28 H20 124.4
S4 C28 H20 124.4
C28 C29 C30 115.1(5)
C28 C29 H21 122.4
C30 C29 H21 122.4
C29 C30 C27 109.2(4)
C29 C30 H22 125.4
C27 C30 H22 125.4
C42 N2 C31 108.5(3)
C42 N2 C43 126.5(4)
C31 N2 C43 125.0(4)
N2 C31 C32 129.5(4)
N2 C31 C36 109.5(4)
C32 C31 C36 121.0(4)
C31 C32 C33 117.8(4)
C31 C32 H23 121.1
C33 C32 H23 121.1
C32 C33 C34 122.5(4)
C32 C33 H24 118.7
C34 C33 H24 118.7
C35 C34 C33 118.7(4)
C35 C34 C53 119.6(4)
C33 C34 C53 121.7(4)
C36 C35 C34 119.8(4)
C36 C35 H25 120.1
C34 C35 H25 120.1
C35 C36 C31 120.2(4)
C35 C36 C37 133.4(4)
C31 C36 C37 106.3(4)
C38 C37 C42 119.5(4)
C38 C37 C36 133.7(4)
C42 C37 C36 106.7(3)
C39 C38 C37 119.4(4)
C39 C38 H26 120.3
C37 C38 H26 120.3
C38 C39 C40 119.7(4)
C38 C39 C45 118.0(4)
C40 C39 C45 122.3(4)
C41 C40 C39 122.2(4)
C41 C40 H27 118.9
C39 C40 H27 118.9
C40 C41 C42 117.9(4)
C40 C41 H28 121.1
C42 C41 H28 121.1
N2 C42 C41 129.9(4)
N2 C42 C37 109.0(4)
C41 C42 C37 121.1(4)
N2 C43 C44 112.1(4)
N2 C43 H29 109.2
C44 C43 H29 109.2
N2 C43 H30 109.2
C44 C43 H30 109.2
H29 C43 H30 107.9
C43 C44 H31 109.5
C43 C44 H32 109.5
H31 C44 H32 109.5
C43 C44 H33 109.5
H31 C44 H33 109.5
H32 C44 H33 109.5
C48 C45 C39 127.5(4)
C48 C45 S5 110.2(3)
C39 C45 S5 122.3(3)
C46 S5 C45 92.1(2)
C47 C46 C49 128.4(4)
C47 C46 S5 110.3(3)
C49 C46 S5 121.2(3)
C46 C47 C48 113.5(4)
C46 C47 H34 123.3
C48 C47 H34 123.3
C45 C48 C47 113.9(4)
C45 C48 H35 123.1
C47 C48 H35 123.1
C52 C49 C46 129.6(4)
C52 C49 S6 111.7(3)
C46 C49 S6 118.7(3)
C50 S6 C49 92.0(2)
C51 C50 S6 112.4(3)
C51 C50 H36 123.8
S6 C50 H36 123.8
C50 C51 C52 113.4(4)
C50 C51 H37 123.3
C52 C51 H37 123.3
C49 C52 C51 110.5(4)
C49 C52 H38 124.7
C51 C52 H38 124.7
C56 C53 C34 127.9(4)
C56 C53 S7 110.3(3)
C34 C53 S7 121.6(3)
C53 S7 C54 92.3(2)
C55 C54 C57 128.3(4)
C55 C54 S7 110.2(3)
C57 C54 S7 121.4(3)
C54 C55 C56 113.8(4)
C54 C55 H39 123.1
C56 C55 H39 123.1
C53 C56 C55 113.5(4)
C53 C56 H40 123.3
C55 C56 H40 123.3
C54 C57 C60B 124.9(3)
C54 C57 S8A 120.0(3)
C60B C57 S8A 115.0(3)
C58 S8A C57 93.3(2)
C59 C60B C57 100.0(3)
C59 C60B H69 130.0
C57 C60B H69 130.0
C59 C58 S8A 114.9(4)
C59 C58 H41 122.6
S8A C58 H41 122.6
C59 C58 H42 122.6
S8A C58 H42 122.6
H41 C58 H42 0.0
C58 C59 C60B 116.9(4)
C58 C59 H43 121.5
C60B C59 H43 121.5
C58 C59 H44 121.5
C60B C59 H44 121.5
H43 C59 H44 0.0
C61 N3 C72 108.9(3)
C61 N3 C73 125.1(3)
C72 N3 C73 125.8(4)
N3 C61 C62 129.9(4)
N3 C61 C66 108.9(3)
C62 C61 C66 121.2(4)
C61 C62 C63 117.5(4)
C61 C62 H45 121.3
C63 C62 H45 121.3
C62 C63 C64 122.7(4)
C62 C63 H46 118.6
C64 C63 H46 118.6
C65 C64 C63 118.8(4)
C65 C64 C83 119.2(4)
C63 C64 C83 121.8(4)
C66 C65 C64 119.8(4)
C66 C65 H47 120.1
C64 C65 H47 120.1
C65 C66 C61 119.9(4)
C65 C66 C67 133.8(4)
C61 C66 C67 106.3(3)
C68 C67 C72 120.1(4)
C68 C67 C66 133.0(4)
C72 C67 C66 106.8(3)
C67 C68 C69 118.8(4)
C67 C68 H48 120.6
C69 C68 H48 120.6
C70 C69 C68 119.2(4)
C70 C69 C75 122.0(4)
C68 C69 C75 118.8(4)
C71 C70 C69 122.8(4)
C71 C70 H49 118.6
C69 C70 H49 118.6
C70 C71 C72 117.4(4)
C70 C71 H50 121.3
C72 C71 H50 121.3
N3 C72 C71 129.6(4)
N3 C72 C67 108.8(4)
C71 C72 C67 121.6(4)
N3 C73 C74 112.0(4)
N3 C73 H51 109.2
C74 C73 H51 109.2
N3 C73 H52 109.2
C74 C73 H52 109.2
H51 C73 H52 107.9
C73 C74 H53 109.5
C73 C74 H54 109.5
H53 C74 H54 109.5
C73 C74 H55 109.5
H53 C74 H55 109.5
H54 C74 H55 109.5
C78 C75 C69 127.4(4)
C78 C75 S9 110.1(3)
C69 C75 S9 122.5(3)
C76 S9 C75 92.9(2)
C77 C76 C79 128.6(4)
C77 C76 S9 109.9(3)
C79 C76 S9 121.5(3)
C76 C77 C78 113.5(4)
C76 C77 H56 123.2
C78 C77 H56 123.2
C75 C78 C77 113.6(4)
C75 C78 H57 123.2
C77 C78 H57 123.2
C82 C79 C76 127.9(4)
C82 C79 S10 110.5(3)
C76 C79 S10 121.6(3)
C80 S10 C79 91.8(2)
C81 C80 S10 111.8(4)
C81 C80 H58 124.1
S10 C80 H58 124.1
C80 C81 C82 112.9(4)
C80 C81 H59 123.6
C82 C81 H59 123.6
C79 C82 C81 112.9(4)
C79 C82 H60 123.5
C81 C82 H60 123.5
C86 C83 C64 128.6(4)
C86 C83 S11 109.7(3)
C64 C83 S11 121.5(3)
C84 S11 C83 92.7(2)
C85 C84 C87 127.4(4)
C85 C84 S11 110.2(3)
C87 C84 S11 122.4(3)
C84 C85 C86 113.3(4)
C84 C85 H61 123.4
C86 C85 H61 123.4
C83 C86 C85 114.2(4)
C83 C86 H62 122.9
C85 C86 H62 122.9
C84 C87 C90B 124.1(4)
C84 C87 S12A 121.6(3)
C90B C87 S12A 114.2(3)
C88 S12A C87 93.0(3)
C89 C90B C87 102.1(3)
C89 C90B H71 129.0
C87 C90B H71 129.0
C89 C88 S12A 114.1(4)
C89 C88 H63 122.9
S12A C88 H63 122.9
C89 C88 H64 122.9
S12A C88 H64 122.9
H63 C88 H64 0.0
C88 C89 C90B 116.6(4)
C88 C89 H65 121.7
C90B C89 H65 121.7
C88 C89 H66 121.7
C90B C89 H66 121.7
H65 C89 H66 0.0

loop_
_geom_bond_atom_site_label_1
_geom_bond_atom_site_label_2
_geom_bond_distance
N1 C12 1.381(6)
N1 C1 1.386(6)
N1 C13 1.464(6)
C1 C2 1.382(6)
C1 C6 1.429(6)
C2 C3 1.386(7)
C2 H1 0.9500
C3 C4 1.413(6)
C3 H2 0.9500
C4 C5 1.399(6)
C4 C23 1.468(6)
C5 C6 1.380(6)
C5 H3 0.9500
C6 C7 1.452(6)
C7 C8 1.407(6)
C7 C12 1.415(6)
C8 C9 1.395(6)
C8 H4 0.9500
C9 C10 1.409(6)
C9 C15 1.470(6)
C10 C11 1.392(7)
C10 H5 0.9500
C11 C12 1.389(7)
C11 H6 0.9500
C13 C14 1.516(6)
C13 H7 0.9900
C13 H8 0.9900
C14 H9 0.9800
C14 H10 0.9800
C14 H11 0.9800
C15 C18 1.374(6)
C15 S1 1.727(4)
S1 C16 1.730(4)
C16 C17 1.356(6)
C16 C19 1.454(6)
C17 C18 1.404(6)
C17 H12 0.9500
C18 H13 0.9500
C19 C22B 1.597(5)
C19 S2A 1.644(5)
S2A C20 1.612(6)
C22B C21 1.501(7)
C22B H67 0.9500
C20 C21 1.350(8)
C20 H14 0.9500
C20 H15 0.9500
C21 H16 0.9500
C21 H17 0.9500
C23 C26 1.357(6)
C23 S3 1.740(5)
S3 C24 1.736(5)
C24 C25 1.361(6)
C24 C27 1.456(6)
C25 C26 1.413(7)
C25 H18 0.9500
C26 H19 0.9500
C27 C30 1.429(6)
C27 S4 1.703(5)
S4 C28 1.685(6)
C28 C29 1.362(8)
C28 H20 0.9500
C29 C30 1.410(7)
C29 H21 0.9500
C30 H22 0.9500
N2 C42 1.386(5)
N2 C31 1.387(5)
N2 C43 1.462(5)
C31 C32 1.386(6)
C31 C36 1.415(6)
C32 C33 1.388(6)
C32 H23 0.9500
C33 C34 1.413(6)
C33 H24 0.9500
C34 C35 1.395(6)
C34 C53 1.471(6)
C35 C36 1.389(6)
C35 H25 0.9500
C36 C37 1.445(6)
C37 C38 1.397(6)
C37 C42 1.420(6)
C38 C39 1.395(6)
C38 H26 0.9500
C39 C40 1.406(6)
C39 C45 1.469(5)
C40 C41 1.378(6)
C40 H27 0.9500
C41 C42 1.398(6)
C41 H28 0.9500
C43 C44 1.511(6)
C43 H29 0.9900
C43 H30 0.9900
C44 H31 0.9800
C44 H32 0.9800
C44 H33 0.9800
C45 C48 1.365(6)
C45 S5 1.741(4)
S5 C46 1.737(4)
C46 C47 1.370(6)
C46 C49 1.453(6)
C47 C48 1.406(6)
C47 H34 0.9500
C48 H35 0.9500
C49 C52 1.393(6)
C49 S6 1.730(4)
S6 C50 1.706(5)
C50 C51 1.358(6)
C50 H36 0.9500
C51 C52 1.442(6)
C51 H37 0.9500
C52 H38 0.9500
C53 C56 1.366(6)
C53 S7 1.738(4)
S7 C54 1.742(4)
C54 C55 1.363(6)
C54 C57 1.460(6)
C55 C56 1.416(6)
C55 H39 0.9500
C56 H40 0.9500
C57 C60B 1.562(5)
C57 S8A 1.684(4)
S8A C58 1.663(5)
C60B C59 1.533(5)
C60B H69 0.9500
C58 C59 1.341(6)
C58 H41 0.9500
C58 H42 0.9500
C59 H43 0.9500
C59 H44 0.9500
N3 C61 1.383(5)
N3 C72 1.392(5)
N3 C73 1.457(5)
C61 C62 1.390(6)
C61 C66 1.422(5)
C62 C63 1.391(6)
C62 H45 0.9500
C63 C64 1.406(6)
C63 H46 0.9500
C64 C65 1.400(5)
C64 C83 1.476(5)
C65 C66 1.388(5)
C65 H47 0.9500
C66 C67 1.448(5)
C67 C68 1.393(5)
C67 C72 1.413(5)
C68 C69 1.416(6)
C68 H48 0.9500
C69 C70 1.400(6)
C69 C75 1.470(5)
C70 C71 1.383(6)
C70 H49 0.9500
C71 C72 1.393(6)
C71 H50 0.9500
C73 C74 1.509(6)
C73 H51 0.9900
C73 H52 0.9900
C74 H53 0.9800
C74 H54 0.9800
C74 H55 0.9800
C75 C78 1.373(6)
C75 S9 1.734(4)
S9 C76 1.733(4)
C76 C77 1.379(6)
C76 C79 1.455(6)
C77 C78 1.411(6)
C77 H56 0.9500
C78 H57 0.9500
C79 C82 1.372(6)
C79 S10 1.726(4)
S10 C80 1.719(5)
C80 C81 1.347(7)
C80 H58 0.9500
C81 C82 1.416(6)
C81 H59 0.9500
C82 H60 0.9500
C83 C86 1.373(6)
C83 S11 1.736(4)
S11 C84 1.731(4)
C84 C85 1.379(6)
C84 C87 1.454(6)
C85 C86 1.400(6)
C85 H61 0.9500
C86 H62 0.9500
C87 C90B 1.529(5)
C87 S12A 1.695(4)
S12A C88 1.662(5)
C90B C89 1.492(6)
C90B H71 0.9500
C88 C89 1.355(7)
C88 H63 0.9500
C88 H64 0.9500
C89 H65 0.9500
C89 H66 0.9500

loop_
_geom_torsion_atom_site_label_1
_geom_torsion_atom_site_label_2
_geom_torsion_atom_site_label_3
_geom_torsion_atom_site_label_4
_geom_torsion
C12 N1 C1 C2 -174.9(4)
C13 N1 C1 C2 -4.8(7)
C12 N1 C1 C6 2.7(5)
C13 N1 C1 C6 172.8(4)
N1 C1 C2 C3 175.8(4)
C6 C1 C2 C3 -1.5(6)
C1 C2 C3 C4 1.0(7)
C2 C3 C4 C5 0.6(7)
C2 C3 C4 C23 -172.7(4)
C3 C4 C5 C6 -1.9(6)
C23 C4 C5 C6 171.5(4)
C4 C5 C6 C1 1.4(6)
C4 C5 C6 C7 -173.4(4)
C2 C1 C6 C5 0.3(6)
N1 C1 C6 C5 -177.5(4)
C2 C1 C6 C7 176.4(4)
N1 C1 C6 C7 -1.4(5)
C5 C6 C7 C8 -0.5(9)
C1 C6 C7 C8 -175.8(5)
C5 C6 C7 C12 174.9(5)
C1 C6 C7 C12 -0.4(4)
C12 C7 C8 C9 -0.7(6)
C6 C7 C8 C9 174.3(4)
C7 C8 C9 C10 0.4(6)
C7 C8 C9 C15 178.4(4)
C8 C9 C10 C11 0.4(7)
C15 C9 C10 C11 -177.6(4)
C9 C10 C11 C12 -0.9(7)
C1 N1 C12 C11 175.0(4)
C13 N1 C12 C11 4.9(7)
C1 N1 C12 C7 -3.0(5)
C13 N1 C12 C7 -173.2(4)
C10 C11 C12 N1 -177.2(4)
C10 C11 C12 C7 0.6(7)
C8 C7 C12 N1 178.3(4)
C6 C7 C12 N1 2.1(5)
C8 C7 C12 C11 0.2(6)
C6 C7 C12 C11 -176.1(4)
C12 N1 C13 C14 79.2(6)
C1 N1 C13 C14 -89.4(6)
C8 C9 C15 C18 -177.5(5)
C10 C9 C15 C18 0.6(7)
C8 C9 C15 S1 -1.3(6)
C10 C9 C15 S1 176.7(3)
C18 C15 S1 C16 1.8(4)
C9 C15 S1 C16 -175.0(4)
C15 S1 C16 C17 -2.0(3)
C15 S1 C16 C19 175.6(4)
C19 C16 C17 C18 -175.9(4)
S1 C16 C17 C18 1.6(5)
C9 C15 C18 C17 175.4(4)
S1 C15 C18 C17 -1.2(5)
C16 C17 C18 C15 -0.2(6)
C17 C16 C19 C22B 147.6(4)
S1 C16 C19 C22B -29.6(6)
C17 C16 C19 S2A -27.1(6)
S1 C16 C19 S2A 155.7(3)
C16 C19 S2A C20 174.8(4)
C22B C19 S2A C20 -0.5(3)
C16 C19 C22B C21 -175.7(4)
S2A C19 C22B C21 -0.6(4)
C19 S2A C20 C21 1.8(5)
S2A C20 C21 C22B -2.5(7)
C19 C22B C21 C20 1.9(6)
C5 C4 C23 C26 -10.7(7)
C3 C4 C23 C26 162.5(5)
C5 C4 C23 S3 173.1(3)
C3 C4 C23 S3 -13.7(6)
C26 C23 S3 C24 -2.1(4)
C4 C23 S3 C24 174.7(4)
C23 S3 C24 C25 1.5(4)
C23 S3 C24 C27 -176.5(4)
C27 C24 C25 C26 177.2(5)
S3 C24 C25 C26 -0.5(6)
C4 C23 C26 C25 -174.3(5)
S3 C23 C26 C25 2.2(6)
C24 C25 C26 C23 -1.1(7)
C25 C24 C27 C30 156.9(5)
S3 C24 C27 C30 -25.6(7)
C25 C24 C27 S4 -22.8(7)
S3 C24 C27 S4 154.7(3)
C30 C27 S4 C28 0.6(4)
C24 C27 S4 C28 -179.6(4)
C27 S4 C28 C29 0.2(4)
S4 C28 C29 C30 -0.9(6)
C28 C29 C30 C27 1.3(6)
C24 C27 C30 C29 179.1(5)
S4 C27 C30 C29 -1.2(5)
C42 N2 C31 C32 178.3(4)
C43 N2 C31 C32 -3.8(7)
C42 N2 C31 C36 -0.7(5)
C43 N2 C31 C36 177.3(4)
N2 C31 C32 C33 -177.2(4)
C36 C31 C32 C33 1.7(6)
C31 C32 C33 C34 -0.8(7)
C32 C33 C34 C35 -0.7(7)
C32 C33 C34 C53 178.5(4)
C33 C34 C35 C36 1.2(6)
C53 C34 C35 C36 -177.9(4)
C34 C35 C36 C31 -0.4(6)
C34 C35 C36 C37 175.7(4)
N2 C31 C36 C35 177.9(4)
C32 C31 C36 C35 -1.2(6)
N2 C31 C36 C37 0.9(5)
C32 C31 C36 C37 -178.2(4)
C35 C36 C37 C38 0.9(8)
C31 C36 C37 C38 177.3(4)
C35 C36 C37 C42 -177.2(4)
C31 C36 C37 C42 -0.8(5)
C42 C37 C38 C39 -0.3(6)
C36 C37 C38 C39 -178.1(4)
C37 C38 C39 C40 -1.8(6)
C37 C38 C39 C45 176.2(4)
C38 C39 C40 C41 1.4(7)
C45 C39 C40 C41 -176.6(4)
C39 C40 C41 C42 1.2(7)
C31 N2 C42 C41 179.1(4)
C43 N2 C42 C41 1.2(7)
C31 N2 C42 C37 0.2(5)
C43 N2 C42 C37 -177.7(4)
C40 C41 C42 N2 177.8(4)
C40 C41 C42 C37 -3.4(6)
C38 C37 C42 N2 -178.1(4)
C36 C37 C42 N2 0.3(5)
C38 C37 C42 C41 2.9(6)
C36 C37 C42 C41 -178.7(4)
C42 N2 C43 C44 104.1(5)
C31 N2 C43 C44 -73.5(5)
C38 C39 C45 C48 -33.9(6)
C40 C39 C45 C48 144.0(5)
C38 C39 C45 S5 146.3(3)
C40 C39 C45 S5 -35.7(6)
C48 C45 S5 C46 0.6(3)
C39 C45 S5 C46 -179.6(4)
C45 S5 C46 C47 -0.3(3)
C45 S5 C46 C49 177.0(3)
C49 C46 C47 C48 -177.1(4)
S5 C46 C47 C48 -0.1(5)
C39 C45 C48 C47 179.5(4)
S5 C45 C48 C47 -0.8(5)
C46 C47 C48 C45 0.6(6)
C47 C46 C49 C52 -174.7(4)
S5 C46 C49 C52 8.6(6)
C47 C46 C49 S6 8.0(6)
S5 C46 C49 S6 -168.7(2)
C52 C49 S6 C50 1.8(3)
C46 C49 S6 C50 179.6(3)
C49 S6 C50 C51 -1.4(4)
S6 C50 C51 C52 0.7(5)
C46 C49 C52 C51 -179.2(4)
S6 C49 C52 C51 -1.7(4)
C50 C51 C52 C49 0.7(5)
C35 C34 C53 C56 -18.8(7)
C33 C34 C53 C56 162.1(4)
C35 C34 C53 S7 156.5(3)
C33 C34 C53 S7 -22.6(6)
C56 C53 S7 C54 0.7(3)
C34 C53 S7 C54 -175.3(3)
C53 S7 C54 C55 -0.7(3)
C53 S7 C54 C57 176.1(4)
C57 C54 C55 C56 -176.0(4)
S7 C54 C55 C56 0.5(5)
C34 C53 C56 C55 175.1(4)
S7 C53 C56 C55 -0.6(5)
C54 C55 C56 C53 0.1(6)
C55 C54 C57 C60B 173.7(4)
S7 C54 C57 C60B -2.4(6)
C55 C54 C57 S8A -1.8(6)
S7 C54 C57 S8A -177.9(2)
C54 C57 S8A C58 176.7(4)
C60B C57 S8A C58 0.8(3)
C54 C57 C60B C59 -176.6(4)
S8A C57 C60B C59 -0.9(4)
C57 S8A C58 C59 -0.4(4)
S8A C58 C59 C60B -0.1(6)
C57 C60B C59 C58 0.6(5)
C72 N3 C61 C62 174.1(4)
C73 N3 C61 C62 -1.4(7)
C72 N3 C61 C66 -3.9(5)
C73 N3 C61 C66 -179.3(4)
N3 C61 C62 C63 179.9(4)
C66 C61 C62 C63 -2.3(6)
C61 C62 C63 C64 0.2(6)
C62 C63 C64 C65 1.0(6)
C62 C63 C64 C83 -174.8(4)
C63 C64 C65 C66 0.0(6)
C83 C64 C65 C66 175.9(4)
C64 C65 C66 C61 -2.1(6)
C64 C65 C66 C67 176.0(4)
N3 C61 C66 C65 -178.5(4)
C62 C61 C66 C65 3.3(6)
N3 C61 C66 C67 3.0(4)
C62 C61 C66 C67 -175.2(4)
C65 C66 C67 C68 -2.2(8)
C61 C66 C67 C68 176.0(4)
C65 C66 C67 C72 -179.2(4)
C61 C66 C67 C72 -1.0(4)
C72 C67 C68 C69 0.8(6)
C66 C67 C68 C69 -175.9(4)
C67 C68 C69 C70 -1.6(6)
C67 C68 C69 C75 175.7(4)
C68 C69 C70 C71 0.6(6)
C75 C69 C70 C71 -176.6(4)
C69 C70 C71 C72 1.2(6)
C61 N3 C72 C71 -176.5(4)
C73 N3 C72 C71 -1.1(7)
C61 N3 C72 C67 3.2(5)
C73 N3 C72 C67 178.6(4)
C70 C71 C72 N3 177.7(4)
C70 C71 C72 C67 -1.9(6)
C68 C67 C72 N3 -178.8(4)
C66 C67 C72 N3 -1.3(4)
C68 C67 C72 C71 1.0(6)
C66 C67 C72 C71 178.4(4)
C61 N3 C73 C74 82.9(5)
C72 N3 C73 C74 -91.8(5)
C70 C69 C75 C78 155.6(4)
C68 C69 C75 C78 -21.6(6)
C70 C69 C75 S9 -24.1(5)
C68 C69 C75 S9 158.7(3)
C78 C75 S9 C76 -0.5(3)
C69 C75 S9 C76 179.2(3)
C75 S9 C76 C77 0.8(3)
C75 S9 C76 C79 -179.9(3)
C79 C76 C77 C78 179.8(4)
S9 C76 C77 C78 -0.9(5)
C69 C75 C78 C77 -179.6(4)
S9 C75 C78 C77 0.1(5)
C76 C77 C78 C75 0.5(6)
C77 C76 C79 C82 -174.8(4)
S9 C76 C79 C82 6.1(6)
C77 C76 C79 S10 7.7(6)
S9 C76 C79 S10 -171.5(2)
C82 C79 S10 C80 -0.7(4)
C76 C79 S10 C80 177.3(4)
C79 S10 C80 C81 0.8(4)
S10 C80 C81 C82 -0.8(5)
C76 C79 C82 C81 -177.4(4)
S10 C79 C82 C81 0.3(5)
C80 C81 C82 C79 0.3(6)
C65 C64 C83 C86 10.4(6)
C63 C64 C83 C86 -173.8(4)
C65 C64 C83 S11 -164.0(3)
C63 C64 C83 S11 11.8(5)
C86 C83 S11 C84 0.1(3)
C64 C83 S11 C84 175.5(3)
C83 S11 C84 C85 -0.3(3)
C83 S11 C84 C87 -179.2(4)
C87 C84 C85 C86 179.3(4)
S11 C84 C85 C86 0.4(5)
C64 C83 C86 C85 -174.9(4)
S11 C83 C86 C85 0.1(5)
C84 C85 C86 C83 -0.3(6)
C85 C84 C87 C90B -26.4(7)
S11 C84 C87 C90B 152.4(3)
C85 C84 C87 S12A 150.2(4)
S11 C84 C87 S12A -31.0(5)
C84 C87 S12A C88 -178.9(4)
C90B C87 S12A C88 -2.0(3)
C84 C87 C90B C89 179.1(4)
S12A C87 C90B C89 2.3(4)
C87 S12A C88 C89 1.0(4)
S12A C88 C89 C90B 0.2(6)
C87 C90B C89 C88 -1.5(5)
